data_7159141
loop_
_publ_author_name
'Tao, Qiaoqiao'
'Sang, Yining'
'Han, Tao'
'Zhou, Hongling'
'Zhang, Peng'
'Cai, Xiaofeng'

_publ_section_title
;
 20-<i>nor</i>-Isopimarane and isopimarane diterpenoids produced by
 <i>Aspergillus</i> sp. WT03.
;
_journal_issue 9
_journal_name_full 'Organic &amp; biomolecular chemistry'
_journal_page_first 1895
_journal_page_last 1902
_journal_paper_doi 10.1039/d3ob00005b
_journal_volume 21
_journal_year 2023
_chemical_absolute_configuration ad
_chemical_formula_moiety 'C21 H29 N O2, H2 O'
_chemical_formula_sum 'C21 H31 N O3'
_chemical_formula_weight 345.47
_space_group_crystal_system orthorhombic
_space_group_IT_number 19
_space_group_name_Hall 'P 2ac 2ab'
_space_group_name_H-M_alt 'P 21 21 21'
_atom_sites_solution_hydrogens mixed
_atom_sites_solution_primary dual
_audit_creation_date 2022-03-09
_audit_creation_method
;
Olex2 1.3
(compiled 2020.11.12 svn.r5f609507 for OlexSys, GUI svn.r6408)
;
_audit_update_record
;
2022-07-23 deposited with the CCDC.	2023-02-01 downloaded from the CCDC.
;
_cell_angle_alpha 90
_cell_angle_beta 90
_cell_angle_gamma 90
_cell_formula_units_Z 4
_cell_length_a 6.78530(10)
_cell_length_b 9.85870(10)
_cell_length_c 28.5856(2)
_cell_measurement_reflns_used 22588
_cell_measurement_temperature 100.00(10)
_cell_measurement_theta_max 73.6720
_cell_measurement_theta_min 4.7270
_cell_volume 1912.21(4)
_computing_cell_refinement 'CrysAlisPro 1.171.39.28b (Rigaku OD, 2015)'
_computing_data_collection 'CrysAlisPro 1.171.39.28b (Rigaku OD, 2015)'
_computing_data_reduction 'CrysAlisPro 1.171.39.28b (Rigaku OD, 2015)'
_computing_molecular_graphics 'Olex2 1.3 (Dolomanov et al., 2009)'
_computing_publication_material 'Olex2 1.3 (Dolomanov et al., 2009)'
_computing_structure_refinement 'SHELXL 2018/3 (Sheldrick, 2015)'
_computing_structure_solution 'SHELXT 2018/2 (Sheldrick, 2018)'
_diffrn_ambient_environment N~2~
_diffrn_ambient_temperature 100.00(10)
_diffrn_detector 'CCD plate'
_diffrn_measured_fraction_theta_full 1.000
_diffrn_measured_fraction_theta_max 0.995
_diffrn_measurement_details
;
List of Runs (angles in degrees, time in seconds):

  # Type    Start    End  Width  t~exp~   \w     \q     \k     \f   Frames
#--------------------------------------------------------------------------
  1  \w    -11.00  77.00   0.50    0.50    --    0.00  38.00   0.00  176
  2  \w    -13.00  17.00   0.50    0.50    --    0.00 -38.00 -90.00   60
  3  \w    -15.00  75.00   0.50    0.50    --    0.00  38.00-120.00  180
  4  \w    -28.00   5.00   0.50    0.50    --    0.00 -82.00-180.00   66
  5  \w    -27.00  28.00   0.50    0.50    --    0.00 -77.00  60.00  110
  6  \w    -14.00  12.00   0.50    0.50    --    0.00  57.00  90.00   52
  7  \w    -14.00  86.00   0.50    0.50    --    0.00  38.00 150.00  200
  8  \w     25.00  68.00   0.50    0.50    --    0.00  57.00  90.00   86
  9  \w    -19.00  28.00   0.50    0.50    --    0.00 -77.00  30.00   94
 10  \w     68.00  98.00   0.50    1.50    --   94.60  69.00 -85.93   60
 11  \w     66.00  92.00   0.50    1.50    --   94.60  74.00 113.61   52
 12  \w     66.00 102.00   0.50    1.50    --   94.60  75.00  61.07   72
 13  \w     96.00 184.00   0.50    1.50    --   94.60  74.00 113.61  176
 14  \w     68.00  94.00   0.50    1.50    --   94.60  70.00-164.98   52
 15  \w     71.00 154.00   0.50    1.50    --   94.60  59.00 109.87  166
 16  \w     73.00 121.00   0.50    1.50    --   94.60  52.00-158.35   96
 17  \w     70.00 179.00   0.50    1.50    --   94.60  64.00-136.02  218
 18  \w     70.00  97.00   0.50    1.50    --   94.60  64.00 162.24   54
 19  \w     67.00 184.00   0.50    1.50    --   94.60  72.00 -48.86  234
 20  \w     67.00  92.00   0.50    1.50    --   94.60  71.00  33.69   50
 21  \w    104.00 129.00   0.50    1.50    --   94.60  64.00 162.24   50
 22  \w     66.00 183.00   0.50    1.50    --   94.60  75.00  45.10  234
 23  \w     71.00 184.00   0.50    1.50    --   94.60  65.00-126.35  226
 24  \w     66.00  91.00   0.50    1.50    --   94.60  74.00 122.32   50
 25  \w     69.00  95.00   0.50    1.50    --   94.60  66.00 -26.49   52
 26  \w    135.00 161.00   0.50    1.50    --   94.60  66.00 -26.49   52
 27  \w     71.00  96.00   0.50    1.50    --   94.60  59.00-137.65   50
 28  \w      5.00  62.00   0.50    1.50    --   94.60 -82.00  30.00  114
 29  \w     80.00 126.00   0.50    1.50    --   94.60 -82.00  30.00   92
 30  \w     67.00  92.00   0.50    1.50    --   94.60  71.00-176.19   50
 31  \w    122.00 173.00   0.50    1.50    --   94.60  67.00 170.43  102
 32  \w     69.00  94.00   0.50    1.50    --   94.60  67.00 170.43   50
 33  \w    159.00 184.00   0.50    1.50    --   94.60  68.00 -19.29   50
 34  \w      6.00 125.00   0.50    1.50    --   94.60 -82.00 150.00  238
 35  \w     67.00  92.00   0.50    1.50    --   94.60  73.00 -65.08   50
 36  \w     71.00  98.00   0.50    1.50    --   94.60  61.00   0.00   54
 37  \w    159.00 184.00   0.50    1.50    --   94.60  61.00   0.00   50
 38  \w     46.00  72.00   0.50    1.50    --   94.60 -82.00-180.00   52
 39  \w     94.00 120.00   0.50    1.50    --   94.60 -82.00-180.00   52
 40  \w     73.00 107.00   0.50    1.50    --   94.60  58.00 -62.37   68
 41  \w    110.00 135.00   0.50    1.50    --   94.60  58.00 -62.37   50
 42  \w    140.00 171.00   0.50    1.50    --   94.60  58.00 -62.37   62
 43  \w     71.00  96.00   0.50    1.50    --   94.60  61.00 -90.00   50
 44  \w    105.00 130.00   0.50    1.50    --   94.60  61.00 -90.00   50
 45  \w     71.00  96.00   0.50    1.50    --   94.60  61.00  90.00   50
 46  \w    108.00 133.00   0.50    1.50    --   94.60  61.00  90.00   50
 47  \w     65.00 126.00   0.50    1.50    --   94.60 -82.00 -60.00  122
 48  \w     89.00 126.00   0.50    1.50    --   94.60 -82.00 -30.00   74
 49  \w     71.00 121.00   0.50    1.50    --   94.60  61.00 150.00  100
 50  \w     17.00  79.00   0.50    1.50    --   94.60 -82.00 -30.00  124
 51  \w    153.00 183.00   0.50    1.50    --   94.60  70.00-164.98   60
 52  \w     69.00 154.00   0.50    1.50    --   94.60  68.00 -19.29  170
 53  \w    156.00 182.00   0.50    1.50    --   94.60  52.00-158.35   52
 54  \w     71.00 181.00   0.50    1.50    --   94.60  61.00  30.00  220
 55  \w     71.00  96.00   0.50    1.50    --   94.60  61.00 120.00   50
 56  \w      7.00  32.00   0.50    1.50    --   94.60 -82.00-120.00   50
 57  \w     48.00  99.00   0.50    1.50    --   94.60 -82.00-120.00  102
 58  \w     71.00  96.00   0.50    1.50    --   94.60  59.00 -96.76   50
 59  \w     75.00 101.00   0.50    1.50    --   94.60  45.00 -90.00   52
 60  \w     69.00 115.00   0.50    1.50    --   94.60  68.00   6.07   92
;
_diffrn_measurement_device 'four-circle diffractometer'
_diffrn_measurement_device_type 'Rigaku XtaLAB PRO MM007HF Cu'
_diffrn_measurement_method '\w scans'
_diffrn_orient_matrix_type 'CrysAlisPro convention (1999,Acta A55,543-557)'
_diffrn_orient_matrix_UB_11 -0.0262640000
_diffrn_orient_matrix_UB_12 0.0721878000
_diffrn_orient_matrix_UB_13 0.0473878000
_diffrn_orient_matrix_UB_21 -0.0583199000
_diffrn_orient_matrix_UB_22 -0.1358536000
_diffrn_orient_matrix_UB_23 0.0227666000
_diffrn_orient_matrix_UB_31 0.2178272000
_diffrn_orient_matrix_UB_32 -0.0276442000
_diffrn_orient_matrix_UB_33 0.0118100000
_diffrn_radiation_monochromator graphite
_diffrn_radiation_probe x-ray
_diffrn_radiation_type 'Cu K\a'
_diffrn_radiation_wavelength 1.54184
_diffrn_reflns_av_R_equivalents 0.0621
_diffrn_reflns_av_unetI/netI 0.0266
_diffrn_reflns_Laue_measured_fraction_full 1.000
_diffrn_reflns_Laue_measured_fraction_max 0.995
_diffrn_reflns_limit_h_max 8
_diffrn_reflns_limit_h_min -8
_diffrn_reflns_limit_k_max 12
_diffrn_reflns_limit_k_min -12
_diffrn_reflns_limit_l_max 35
_diffrn_reflns_limit_l_min -35
_diffrn_reflns_number 42221
_diffrn_reflns_point_group_measured_fraction_full 1.000
_diffrn_reflns_point_group_measured_fraction_max 0.992
_diffrn_reflns_theta_full 67.684
_diffrn_reflns_theta_max 74.265
_diffrn_reflns_theta_min 3.092
_diffrn_source 'fine-focus sealed X-ray tube'
_diffrn_source_type 'Enhance (Cu) X-ray Source'
_exptl_absorpt_coefficient_mu 0.626
_exptl_absorpt_correction_T_max 1.00000
_exptl_absorpt_correction_T_min 0.60217
_exptl_absorpt_correction_type multi-scan
_exptl_absorpt_process_details
;
CrysAlisPro 1.171.39.28b (Rigaku Oxford Diffraction, 2015)
Empirical absorption correction using spherical harmonics,
 implemented in SCALE3 ABSPACK scaling algorithm.
;
_exptl_crystal_colour 'clear colourless'
_exptl_crystal_colour_lustre clear
_exptl_crystal_colour_primary colourless
_exptl_crystal_density_diffrn 1.200
_exptl_crystal_description needle
_exptl_crystal_F_000 752
_exptl_crystal_size_max 0.5
_exptl_crystal_size_mid 0.06
_exptl_crystal_size_min 0.04
_refine_diff_density_max 0.135
_refine_diff_density_min -0.184
_refine_diff_density_rms 0.036
_refine_ls_abs_structure_details
;
 Flack x determined using 1534 quotients [(I+)-(I-)]/[(I+)+(I-)]
 (Parsons, Flack and Wagner, Acta Cryst. B69 (2013) 249-259).
;
_refine_ls_abs_structure_Flack -0.02(8)
_refine_ls_extinction_method none
_refine_ls_goodness_of_fit_ref 1.064
_refine_ls_hydrogen_treatment mixed
_refine_ls_matrix_type full
_refine_ls_number_parameters 242
_refine_ls_number_reflns 3866
_refine_ls_number_restraints 2
_refine_ls_restrained_S_all 1.063
_refine_ls_R_factor_all 0.0328
_refine_ls_R_factor_gt 0.0317
_refine_ls_shift/su_max 0.001
_refine_ls_shift/su_mean 0.000
_refine_ls_structure_factor_coef Fsqd
_refine_ls_weighting_details 'w=1/[\s^2^(Fo^2^)+(0.0387P)^2^+0.4589P] where P=(Fo^2^+2Fc^2^)/3'
_refine_ls_weighting_scheme calc
_refine_ls_wR_factor_gt 0.0803
_refine_ls_wR_factor_ref 0.0817
_reflns_Friedel_coverage 0.714
_reflns_Friedel_fraction_full 1.000
_reflns_Friedel_fraction_max 0.989
_reflns_number_gt 3760
_reflns_number_total 3866
_reflns_threshold_expression 'I > 2\s(I)'
_cod_data_source_file d3ob00005b2.cif
_cod_data_source_block 20220224_syd-19
_cod_depositor_comments 'Adding full bibliography for 7159141--7159143.cif.'
_cod_database_code 7159141
_shelx_shelxl_version_number 2018/3
_shelx_space_group_comment
;
The symmetry employed for this shelxl refinement is uniquely defined
by the following loop, which should always be used as a source of
symmetry information in preference to the above space-group names.
They are only intended as comments.
;
_shelx_estimated_absorpt_t_max 0.975
_shelx_estimated_absorpt_t_min 0.745
_reflns_odcompleteness_completeness 99.95
_reflns_odcompleteness_iscentric 1
_reflns_odcompleteness_theta 66.97
_olex2_refinement_description
;
1. Fixed Uiso
 At 1.2 times of:
  All C(H) groups, All C(H,H) groups, All N(H) groups
 At 1.5 times of:
  All C(H,H,H) groups, All O(H) groups, All O(H,H) groups
2. Rigid bond restraints
 N004, C007
 with sigma for 1-2 distances of 0.01 and sigma for 1-3 distances of 0.005
 N004, C00C
 with sigma for 1-2 distances of 0.01 and sigma for 1-3 distances of 0.005
3.a Free rotating group:
 O002(H00Z,H)
3.b Ternary CH refined with riding coordinates:
 C00C(H00C)
3.c Secondary CH2 refined with riding coordinates:
 C00D(H00A,H00B), C00F(H00D,H00F), C00I(H00G,H00H), C00N(H00T,H00U), C00O(H00V,
 H00W)
3.d Aromatic/amide H refined with riding coordinates:
 N004(H004), C009(H009), C00E(H00E)
3.e Idealised Me refined as rotating group:
 C00J(H00I,H00J,H00K), C00L(H00N,H00O,H00P), C00M(H00Q,H00R,H00S), C00P(H00X,
 H00Y,HA)
3.f Idealised tetrahedral OH refined as rotating group:
 O001(H001)
;
_olex2_submission_special_instructions 'No special instructions were received'
_oxdiff_exptl_absorpt_empirical_details
;
Empirical correction (ABSPACK) includes:
- Absorption correction using spherical harmonics
- Frame scaling
;
_oxdiff_exptl_absorpt_empirical_full_max 2.708
_oxdiff_exptl_absorpt_empirical_full_min 0.385

loop_
_space_group_symop_operation_xyz
'x, y, z'
'-x+1/2, -y, z+1/2'
'-x, y+1/2, -z+1/2'
'x+1/2, -y+1/2, -z'

loop_
_atom_site_label
_atom_site_type_symbol
_atom_site_fract_x
_atom_site_fract_y
_atom_site_fract_z
_atom_site_U_iso_or_equiv
_atom_site_adp_type
_atom_site_occupancy
_atom_site_site_symmetry_order
_atom_site_calc_flag
_atom_site_refinement_flags_posn
_atom_site_refinement_flags_adp
_atom_site_refinement_flags_occupancy
_atom_site_disorder_assembly
_atom_site_disorder_group
O001 O 0.87994(19) 0.75514(12) 0.60041(4) 0.0201(3) Uani 1 1 d . . . . .
H001 H 0.921410 0.694499 0.583421 0.030 Uiso 1 1 calc R U . . .
O002 O 1.35821(19) 0.55874(13) 0.47561(4) 0.0230(3) Uani 1 1 d G . . . .
H00Z H 1.255764 0.581676 0.490760 0.035 Uiso 1 1 d G U . . .
H H 1.358941 0.610853 0.451908 0.035 Uiso 1 1 d G U . . .
O003 O 1.02901(19) 0.60460(14) 0.52711(4) 0.0249(3) Uani 1 1 d . . . . .
N004 N 0.7074(2) 0.54710(14) 0.52913(5) 0.0185(3) Uani 1 1 d . U . . .
H004 H 0.595218 0.550561 0.515184 0.022 Uiso 1 1 calc R U . . .
C005 C 0.7037(3) 0.71527(18) 0.62029(6) 0.0175(3) Uani 1 1 d . . . . .
C006 C 0.6148(3) 0.58984(17) 0.61079(5) 0.0171(3) Uani 1 1 d . . . . .
C007 C 0.8668(3) 0.59027(18) 0.50664(6) 0.0201(4) Uani 1 1 d . U . . .
C008 C 0.4351(3) 0.55981(17) 0.63251(6) 0.0178(3) Uani 1 1 d . . . . .
C009 C 0.6150(3) 0.80809(18) 0.64956(6) 0.0191(3) Uani 1 1 d . . . . .
H009 H 0.676017 0.891078 0.654996 0.023 Uiso 1 1 calc R U . . .
C00A C 0.4345(3) 0.77963(18) 0.67128(6) 0.0189(4) Uani 1 1 d . . . . .
C00B C 0.3461(3) 0.65309(18) 0.66373(5) 0.0179(3) Uani 1 1 d . . . . .
C00C C 0.7165(3) 0.49365(17) 0.57703(6) 0.0179(3) Uani 1 1 d . U . . .
H00C H 0.856001 0.491814 0.585856 0.021 Uiso 1 1 calc R U . . .
C00D C 0.1578(3) 0.61219(19) 0.68861(6) 0.0217(4) Uani 1 1 d . . . . .
H00A H 0.169721 0.519003 0.699118 0.026 Uiso 1 1 calc R U . . .
H00B H 0.048882 0.616614 0.666683 0.026 Uiso 1 1 calc R U . . .
C00E C 0.7261(3) 0.28726(19) 0.62481(6) 0.0226(4) Uani 1 1 d . . . . .
H00E H 0.694793 0.332543 0.652364 0.027 Uiso 1 1 calc R U . . .
C00F C 0.3342(3) 0.42511(17) 0.62343(6) 0.0207(4) Uani 1 1 d . . . . .
H00D H 0.194743 0.441275 0.618501 0.025 Uiso 1 1 calc R U . . .
H00F H 0.347515 0.368634 0.651033 0.025 Uiso 1 1 calc R U . . .
C00G C 0.3431(3) 0.88861(19) 0.70289(6) 0.0238(4) Uani 1 1 d . . . . .
C00H C 0.6413(3) 0.34542(18) 0.57990(6) 0.0202(4) Uani 1 1 d . . . . .
C00I C 0.4157(3) 0.34811(19) 0.58142(6) 0.0216(4) Uani 1 1 d . . . . .
H00G H 0.366915 0.389964 0.552974 0.026 Uiso 1 1 calc R U . . .
H00H H 0.367031 0.255624 0.582276 0.026 Uiso 1 1 calc R U . . .
C00J C 0.7110(3) 0.26532(19) 0.53728(6) 0.0256(4) Uani 1 1 d . . . . .
H00I H 0.648416 0.300235 0.509679 0.038 Uiso 1 1 calc R U . . .
H00J H 0.677081 0.171440 0.541114 0.038 Uiso 1 1 calc R U . . .
H00K H 0.851361 0.273927 0.534268 0.038 Uiso 1 1 calc R U . . .
C00K C 0.8396(3) 0.1793(2) 0.62881(7) 0.0308(4) Uani 1 1 d . . . . .
C00L C 0.8468(3) 0.6229(2) 0.45543(6) 0.0246(4) Uani 1 1 d . . . . .
H00N H 0.875789 0.717082 0.450420 0.037 Uiso 1 1 calc R U . . .
H00O H 0.714503 0.604154 0.445416 0.037 Uiso 1 1 calc R U . . .
H00P H 0.937268 0.568239 0.437791 0.037 Uiso 1 1 calc R U . . .
C00M C 0.3347(3) 1.0259(2) 0.67718(7) 0.0308(4) Uani 1 1 d . . . . .
H00Q H 0.465957 1.054599 0.669521 0.046 Uiso 1 1 calc R U . . .
H00R H 0.273700 1.092284 0.697017 0.046 Uiso 1 1 calc R U . . .
H00S H 0.259117 1.016218 0.648982 0.046 Uiso 1 1 calc R U . . .
C00N C 0.1122(3) 0.7025(2) 0.73050(7) 0.0312(5) Uani 1 1 d . . . . .
H00T H -0.020528 0.684790 0.741503 0.037 Uiso 1 1 calc R U . . .
H00U H 0.203135 0.682588 0.755775 0.037 Uiso 1 1 calc R U . . .
C00O C 0.1313(3) 0.8506(2) 0.71641(7) 0.0307(4) Uani 1 1 d . . . . .
H00V H 0.089015 0.907415 0.742238 0.037 Uiso 1 1 calc R U . . .
H00W H 0.044727 0.868404 0.690108 0.037 Uiso 1 1 calc R U . . .
C00P C 0.4716(4) 0.9045(3) 0.74663(7) 0.0360(5) Uani 1 1 d . . . . .
H00X H 0.474692 0.820242 0.763466 0.054 Uiso 1 1 calc R U . . .
H00Y H 0.417497 0.974089 0.766293 0.054 Uiso 1 1 calc R U . . .
HA H 0.603032 0.929026 0.737544 0.054 Uiso 1 1 calc R U . . .
H00L H 0.885(5) 0.119(3) 0.6015(10) 0.052(8) Uiso 1 1 d . . . . .
H00M H 0.894(4) 0.150(3) 0.6610(8) 0.035(6) Uiso 1 1 d . . . . .

loop_
_atom_site_aniso_label
_atom_site_aniso_U_11
_atom_site_aniso_U_22
_atom_site_aniso_U_33
_atom_site_aniso_U_23
_atom_site_aniso_U_13
_atom_site_aniso_U_12
O001 0.0170(6) 0.0230(6) 0.0204(6) -0.0004(5) 0.0025(5) -0.0023(5)
O002 0.0185(6) 0.0271(6) 0.0236(6) 0.0045(5) 0.0010(5) 0.0015(5)
O003 0.0174(6) 0.0360(7) 0.0215(6) 0.0005(6) 0.0020(5) -0.0020(5)
N004 0.0167(7) 0.0226(7) 0.0160(7) 0.0026(6) 0.0008(6) 0.0007(6)
C005 0.0142(8) 0.0238(8) 0.0146(7) 0.0040(6) -0.0014(6) -0.0011(7)
C006 0.0172(8) 0.0202(8) 0.0139(7) 0.0026(6) -0.0009(6) 0.0014(7)
C007 0.0181(9) 0.0223(8) 0.0200(8) -0.0009(6) 0.0030(7) 0.0022(7)
C008 0.0178(8) 0.0200(8) 0.0155(8) 0.0023(6) -0.0012(6) 0.0017(7)
C009 0.0180(9) 0.0217(8) 0.0178(7) 0.0010(6) -0.0020(7) -0.0007(7)
C00A 0.0193(9) 0.0229(9) 0.0144(7) 0.0011(6) -0.0019(6) 0.0027(7)
C00B 0.0167(9) 0.0225(8) 0.0144(7) 0.0026(6) -0.0008(6) 0.0023(7)
C00C 0.0156(8) 0.0229(8) 0.0151(8) 0.0010(6) 0.0002(6) 0.0009(7)
C00D 0.0198(9) 0.0250(9) 0.0202(8) 0.0020(7) 0.0016(7) 0.0011(7)
C00E 0.0236(9) 0.0228(8) 0.0213(8) 0.0025(7) 0.0030(7) 0.0006(7)
C00F 0.0185(9) 0.0224(8) 0.0211(8) 0.0010(7) 0.0007(7) -0.0016(7)
C00G 0.0258(10) 0.0252(9) 0.0205(8) -0.0031(7) 0.0023(7) 0.0010(8)
C00H 0.0207(9) 0.0207(8) 0.0193(8) 0.0003(6) 0.0014(7) 0.0008(7)
C00I 0.0214(9) 0.0219(8) 0.0215(8) -0.0003(7) -0.0005(7) -0.0026(7)
C00J 0.0291(10) 0.0256(9) 0.0221(9) -0.0027(7) 0.0035(8) 0.0018(8)
C00K 0.0332(12) 0.0307(10) 0.0285(10) 0.0045(8) 0.0019(9) 0.0076(9)
C00L 0.0231(9) 0.0316(10) 0.0191(8) 0.0032(7) 0.0039(7) 0.0000(8)
C00M 0.0330(11) 0.0243(9) 0.0350(10) -0.0009(8) 0.0090(9) 0.0049(8)
C00N 0.0312(11) 0.0340(11) 0.0284(9) -0.0013(8) 0.0136(8) -0.0024(9)
C00O 0.0287(11) 0.0310(10) 0.0324(10) -0.0052(8) 0.0094(9) 0.0023(9)
C00P 0.0404(12) 0.0439(12) 0.0236(10) -0.0109(9) -0.0019(9) 0.0013(10)

loop_
_atom_type_symbol
_atom_type_description
_atom_type_scat_dispersion_real
_atom_type_scat_dispersion_imag
_atom_type_scat_source
C C 0.0181 0.0091 'International Tables Vol C Tables 4.2.6.8 and 6.1.1.4'
H H 0.0000 0.0000 'International Tables Vol C Tables 4.2.6.8 and 6.1.1.4'
N N 0.0311 0.0180 'International Tables Vol C Tables 4.2.6.8 and 6.1.1.4'
O O 0.0492 0.0322 'International Tables Vol C Tables 4.2.6.8 and 6.1.1.4'

loop_
_geom_angle_atom_site_label_1
_geom_angle_atom_site_label_2
_geom_angle_atom_site_label_3
_geom_angle
_geom_angle_site_symmetry_1
_geom_angle_site_symmetry_3
_geom_angle_publ_flag
C005 O001 H001 109.5 . . ?
H00Z O002 H 104.5 . . ?
C007 N004 H004 118.9 . . ?
C007 N004 C00C 122.16(15) . . ?
C00C N004 H004 118.9 . . ?
O001 C005 C006 122.95(15) . . ?
C009 C005 O001 116.04(16) . . ?
C009 C005 C006 120.99(16) . . ?
C005 C006 C00C 118.56(15) . . ?
C008 C006 C005 118.38(16) . . ?
C008 C006 C00C 123.06(16) . . ?
O003 C007 N004 121.65(15) . . ?
O003 C007 C00L 120.58(16) . . ?
N004 C007 C00L 117.77(16) . . ?
C006 C008 C00B 120.90(16) . . ?
C006 C008 C00F 120.15(15) . . ?
C00B C008 C00F 118.93(15) . . ?
C005 C009 H009 119.4 . . ?
C005 C009 C00A 121.18(16) . . ?
C00A C009 H009 119.4 . . ?
C009 C00A C00G 118.27(16) . . ?
C00B C00A C009 118.97(16) . . ?
C00B C00A C00G 122.76(16) . . ?
C008 C00B C00D 118.82(16) . . ?
C00A C00B C008 119.49(16) . . ?
C00A C00B C00D 121.69(15) . . ?
N004 C00C C006 110.45(14) . . ?
N004 C00C H00C 106.7 . . ?
N004 C00C C00H 111.95(14) . . ?
C006 C00C H00C 106.7 . . ?
C006 C00C C00H 113.93(14) . . ?
C00H C00C H00C 106.7 . . ?
C00B C00D H00A 109.1 . . ?
C00B C00D H00B 109.1 . . ?
C00B C00D C00N 112.58(16) . . ?
H00A C00D H00B 107.8 . . ?
C00N C00D H00A 109.1 . . ?
C00N C00D H00B 109.1 . . ?
C00H C00E H00E 116.6 . . ?
C00K C00E H00E 116.6 . . ?
C00K C00E C00H 126.81(17) . . ?
C008 C00F H00D 108.7 . . ?
C008 C00F H00F 108.7 . . ?
C008 C00F C00I 114.04(15) . . ?
H00D C00F H00F 107.6 . . ?
C00I C00F H00D 108.7 . . ?
C00I C00F H00F 108.7 . . ?
C00A C00G C00M 110.43(15) . . ?
C00A C00G C00O 110.84(16) . . ?
C00O C00G C00M 107.43(16) . . ?
C00P C00G C00A 108.79(16) . . ?
C00P C00G C00M 108.71(17) . . ?
C00P C00G C00O 110.61(16) . . ?
C00E C00H C00C 106.01(14) . . ?
C00E C00H C00I 111.19(15) . . ?
C00E C00H C00J 111.19(15) . . ?
C00I C00H C00C 108.31(15) . . ?
C00J C00H C00C 110.09(14) . . ?
C00J C00H C00I 109.95(15) . . ?
C00F C00I C00H 113.16(15) . . ?
C00F C00I H00G 108.9 . . ?
C00F C00I H00H 108.9 . . ?
C00H C00I H00G 108.9 . . ?
C00H C00I H00H 108.9 . . ?
H00G C00I H00H 107.8 . . ?
C00H C00J H00I 109.5 . . ?
C00H C00J H00J 109.5 . . ?
C00H C00J H00K 109.5 . . ?
H00I C00J H00J 109.5 . . ?
H00I C00J H00K 109.5 . . ?
H00J C00J H00K 109.5 . . ?
C00E C00K H00L 125.1(16) . . ?
C00E C00K H00M 120.7(14) . . ?
H00L C00K H00M 114(2) . . ?
C007 C00L H00N 109.5 . . ?
C007 C00L H00O 109.5 . . ?
C007 C00L H00P 109.5 . . ?
H00N C00L H00O 109.5 . . ?
H00N C00L H00P 109.5 . . ?
H00O C00L H00P 109.5 . . ?
C00G C00M H00Q 109.5 . . ?
C00G C00M H00R 109.5 . . ?
C00G C00M H00S 109.5 . . ?
H00Q C00M H00R 109.5 . . ?
H00Q C00M H00S 109.5 . . ?
H00R C00M H00S 109.5 . . ?
C00D C00N H00T 109.7 . . ?
C00D C00N H00U 109.7 . . ?
H00T C00N H00U 108.2 . . ?
C00O C00N C00D 109.61(16) . . ?
C00O C00N H00T 109.7 . . ?
C00O C00N H00U 109.7 . . ?
C00G C00O H00V 109.1 . . ?
C00G C00O H00W 109.1 . . ?
C00N C00O C00G 112.38(18) . . ?
C00N C00O H00V 109.1 . . ?
C00N C00O H00W 109.1 . . ?
H00V C00O H00W 107.9 . . ?
C00G C00P H00X 109.5 . . ?
C00G C00P H00Y 109.5 . . ?
C00G C00P HA 109.5 . . ?
H00X C00P H00Y 109.5 . . ?
H00X C00P HA 109.5 . . ?
H00Y C00P HA 109.5 . . ?

loop_
_geom_bond_atom_site_label_1
_geom_bond_atom_site_label_2
_geom_bond_distance
_geom_bond_site_symmetry_2
_geom_bond_publ_flag
O001 H001 0.8200 . ?
O001 C005 1.381(2) . ?
O002 H00Z 0.8496 . ?
O002 H 0.8503 . ?
O003 C007 1.255(2) . ?
N004 H004 0.8600 . ?
N004 C007 1.328(2) . ?
N004 C00C 1.469(2) . ?
C005 C006 1.403(2) . ?
C005 C009 1.378(2) . ?
C006 C008 1.400(2) . ?
C006 C00C 1.519(2) . ?
C007 C00L 1.505(2) . ?
C008 C00B 1.417(2) . ?
C008 C00F 1.516(2) . ?
C009 H009 0.9300 . ?
C009 C00A 1.402(3) . ?
C00A C00B 1.401(2) . ?
C00A C00G 1.535(2) . ?
C00B C00D 1.517(2) . ?
C00C H00C 0.9800 . ?
C00C C00H 1.550(2) . ?
C00D H00A 0.9700 . ?
C00D H00B 0.9700 . ?
C00D C00N 1.524(3) . ?
C00E H00E 0.9300 . ?
C00E C00H 1.519(2) . ?
C00E C00K 1.319(3) . ?
C00F H00D 0.9700 . ?
C00F H00F 0.9700 . ?
C00F C00I 1.524(2) . ?
C00G C00M 1.541(3) . ?
C00G C00O 1.535(3) . ?
C00G C00P 1.532(3) . ?
C00H C00I 1.532(3) . ?
C00H C00J 1.527(2) . ?
C00I H00G 0.9700 . ?
C00I H00H 0.9700 . ?
C00J H00I 0.9600 . ?
C00J H00J 0.9600 . ?
C00J H00K 0.9600 . ?
C00K H00L 1.03(3) . ?
C00K H00M 1.03(2) . ?
C00L H00N 0.9600 . ?
C00L H00O 0.9600 . ?
C00L H00P 0.9600 . ?
C00M H00Q 0.9600 . ?
C00M H00R 0.9600 . ?
C00M H00S 0.9600 . ?
C00N H00T 0.9700 . ?
C00N H00U 0.9700 . ?
C00N C00O 1.520(3) . ?
C00O H00V 0.9700 . ?
C00O H00W 0.9700 . ?
C00P H00X 0.9600 . ?
C00P H00Y 0.9600 . ?
C00P HA 0.9600 . ?

loop_
_geom_torsion_atom_site_label_1
_geom_torsion_atom_site_label_2
_geom_torsion_atom_site_label_3
_geom_torsion_atom_site_label_4
_geom_torsion
_geom_torsion_site_symmetry_1
_geom_torsion_site_symmetry_2
_geom_torsion_site_symmetry_3
_geom_torsion_site_symmetry_4
_geom_torsion_publ_flag
O001 C005 C006 C008 -179.47(15) . . . . ?
O001 C005 C006 C00C -0.2(2) . . . . ?
O001 C005 C009 C00A 179.20(14) . . . . ?
N004 C00C C00H C00E 159.68(14) . . . . ?
N004 C00C C00H C00I -80.91(17) . . . . ?
N004 C00C C00H C00J 39.3(2) . . . . ?
C005 C006 C008 C00B -0.7(2) . . . . ?
C005 C006 C008 C00F -179.70(15) . . . . ?
C005 C006 C00C N004 -69.75(19) . . . . ?
C005 C006 C00C C00H 163.24(14) . . . . ?
C005 C009 C00A C00B 1.5(2) . . . . ?
C005 C009 C00A C00G -179.17(15) . . . . ?
C006 C005 C009 C00A 0.9(2) . . . . ?
C006 C008 C00B C00A 3.0(2) . . . . ?
C006 C008 C00B C00D -176.32(15) . . . . ?
C006 C008 C00F C00I -14.5(2) . . . . ?
C006 C00C C00H C00E -74.09(18) . . . . ?
C006 C00C C00H C00I 45.32(19) . . . . ?
C006 C00C C00H C00J 165.55(15) . . . . ?
C007 N004 C00C C006 111.55(18) . . . . ?
C007 N004 C00C C00H -120.35(18) . . . . ?
C008 C006 C00C N004 109.53(17) . . . . ?
C008 C006 C00C C00H -17.5(2) . . . . ?
C008 C00B C00D C00N 163.50(16) . . . . ?
C008 C00F C00I C00H 45.2(2) . . . . ?
C009 C005 C006 C008 -1.2(2) . . . . ?
C009 C005 C006 C00C 178.06(15) . . . . ?
C009 C00A C00B C008 -3.3(2) . . . . ?
C009 C00A C00B C00D 175.94(15) . . . . ?
C009 C00A C00G C00M 51.0(2) . . . . ?
C009 C00A C00G C00O 169.89(15) . . . . ?
C009 C00A C00G C00P -68.3(2) . . . . ?
C00A C00B C00D C00N -15.8(2) . . . . ?
C00A C00G C00O C00N 44.4(2) . . . . ?
C00B C008 C00F C00I 166.45(15) . . . . ?
C00B C00A C00G C00M -129.72(18) . . . . ?
C00B C00A C00G C00O -10.8(2) . . . . ?
C00B C00A C00G C00P 111.0(2) . . . . ?
C00B C00D C00N C00O 48.2(2) . . . . ?
C00C N004 C007 O003 -9.6(3) . . . . ?
C00C N004 C007 C00L 170.83(15) . . . . ?
C00C C006 C008 C00B -179.95(15) . . . . ?
C00C C006 C008 C00F 1.0(2) . . . . ?
C00C C00H C00I C00F -60.33(19) . . . . ?
C00D C00N C00O C00G -64.6(2) . . . . ?
C00E C00H C00I C00F 55.8(2) . . . . ?
C00F C008 C00B C00A -177.98(15) . . . . ?
C00F C008 C00B C00D 2.7(2) . . . . ?
C00G C00A C00B C008 177.35(15) . . . . ?
C00G C00A C00B C00D -3.4(3) . . . . ?
C00J C00H C00I C00F 179.34(15) . . . . ?
C00K C00E C00H C00C -122.0(2) . . . . ?
C00K C00E C00H C00I 120.5(2) . . . . ?
C00K C00E C00H C00J -2.4(3) . . . . ?
C00M C00G C00O C00N 165.12(16) . . . . ?
C00P C00G C00O C00N -76.4(2) . . . . ?
